data_4088408
loop_
_publ_author_name
'Chambers, Geoffrey M.'
'Rauchfuss, Thomas B.'
'Arrigoni, Federica'
'Zampella, Giuseppe'

_publ_section_title
;
 Effect of Pyramidalization of the M2(SR)2Center: The Case of
 (C5H5)2Ni2(SR)2
;
_journal_issue 5
_journal_name_full Organometallics
_journal_page_first 836
_journal_paper_doi 10.1021/acs.organomet.6b00068
_journal_volume 35
_journal_year 2016
_chemical_formula_moiety '2(C13 H16 Ni2 S2)'
_chemical_formula_sum 'C26 H32 Ni4 S4'
_chemical_formula_weight 707.59
_space_group_crystal_system triclinic
_space_group_IT_number 2
_space_group_name_Hall '-P 1'
_space_group_name_H-M_alt 'P -1'
_atom_sites_solution_hydrogens geom
_atom_sites_solution_primary iterative
_audit_creation_date 2015-08-29
_audit_creation_method
; 
Olex2 1.2 
(compiled 2015.01.26 svn.r3150 for OlexSys, GUI svn.r4998) 
;
_cell_angle_alpha 110.675(6)
_cell_angle_beta 97.652(7)
_cell_angle_gamma 103.300(6)
_cell_formula_units_Z 2
_cell_length_a 10.149(5)
_cell_length_b 12.274(6)
_cell_length_c 12.417(6)
_cell_measurement_reflns_used 977
_cell_measurement_temperature 181(2)
_cell_measurement_theta_max 24.42
_cell_measurement_theta_min 2.37
_cell_volume 1368.7(12)
_computing_cell_refinement 'SAINT V8.34A (Bruker, 2005)'
_computing_data_collection 'APEX2 V2013.10-0 (Bruker, 2013)'
_computing_data_reduction
; 
SAINT V8.34A, XPREP v2013/3, SADABS V2012/1, TWINABS V2012/1 
(Bruker, 2012 & 2013) 
;
_computing_molecular_graphics 'Olex2 (Dolomanov et al., 2009)'
_computing_publication_material 'Olex2 (Dolomanov et al., 2009)'
_computing_structure_refinement 'SHELX-2013-4 (Sheldrick, 2013)'
_computing_structure_solution 'SHELX-2013-4 (Sheldrick, 2013)'
_diffrn_ambient_temperature 181.15
_diffrn_measured_fraction_theta_full 0.994
_diffrn_measured_fraction_theta_max 0.895
_diffrn_measurement_device_type 'Bruker APEX-II CCD'
_diffrn_measurement_method '\f and \w scans'
_diffrn_radiation_monochromator graphite
_diffrn_radiation_type MoK\a
_diffrn_radiation_wavelength 0.71073
_diffrn_reflns_av_R_equivalents 0.0764
_diffrn_reflns_av_unetI/netI 0.1392
_diffrn_reflns_Laue_measured_fraction_full 0.994
_diffrn_reflns_Laue_measured_fraction_max 0.895
_diffrn_reflns_limit_h_max 12
_diffrn_reflns_limit_h_min -13
_diffrn_reflns_limit_k_max 16
_diffrn_reflns_limit_k_min -15
_diffrn_reflns_limit_l_max 16
_diffrn_reflns_limit_l_min -16
_diffrn_reflns_number 17061
_diffrn_reflns_point_group_measured_fraction_full 0.994
_diffrn_reflns_point_group_measured_fraction_max 0.895
_diffrn_reflns_theta_full 25.000
_diffrn_reflns_theta_max 28.227
_diffrn_reflns_theta_min 1.804
_diffrn_standards_number 0
_exptl_absorpt_coefficient_mu 3.028
_exptl_absorpt_correction_T_max 0.9985
_exptl_absorpt_correction_T_min 0.5795
_exptl_absorpt_correction_type integration
_exptl_absorpt_process_details
; 
SADABS-2008/1 (Bruker,2008) was used for absorption correction. 
wR2(int) was 0.1498 before and 0.0564 after correction. 
The Ratio of minimum to maximum transmission is 0.5804. 
The \l/2 correction factor is 0.0015. 
;
_exptl_crystal_colour purple
_exptl_crystal_density_diffrn 1.717
_exptl_crystal_description plate
_exptl_crystal_F_000 728
_exptl_crystal_preparation
; 
The data crystal was mounted using oil (Parantone-N, Exxon) to a 
0.3 mm cryo-loop (Hampton Research) with the 3 -3 2 scattering 
planes roughly normal to the spindle axis. 
;
_exptl_crystal_size_max 0.412
_exptl_crystal_size_mid 0.149
_exptl_crystal_size_min 0.1
_refine_diff_density_max 0.593
_refine_diff_density_min -0.766
_refine_diff_density_rms 0.126
_refine_ls_extinction_method none
_refine_ls_goodness_of_fit_ref 0.987
_refine_ls_hydrogen_treatment constr
_refine_ls_matrix_type full
_refine_ls_number_parameters 399
_refine_ls_number_reflns 6062
_refine_ls_number_restraints 414
_refine_ls_restrained_S_all 0.981
_refine_ls_R_factor_all 0.1020
_refine_ls_R_factor_gt 0.0447
_refine_ls_shift/su_max 0.001
_refine_ls_shift/su_mean 0.000
_refine_ls_structure_factor_coef Fsqd
_refine_ls_weighting_details 'w=1/[\s^2^(Fo^2^)+(0.0131P)^2^] where P=(Fo^2^+2Fc^2^)/3'
_refine_ls_weighting_scheme calc
_refine_ls_wR_factor_gt 0.0850
_refine_ls_wR_factor_ref 0.0978
_reflns_Friedel_coverage 0.000
_reflns_number_gt 3724
_reflns_number_total 6062
_reflns_threshold_expression 'I > 2\s(I)'
_cod_data_source_file om6b00068_si_002.cif
_cod_data_source_block bm23yas
_cod_original_cell_volume 1368.8(12)
_cod_database_code 4088408
_shelxl_version_number 2014-3
_shelx_space_group_comment
; 
The symmetry employed for this shelxl refinement is uniquely defined 
by the following loop, which should always be used as a source of 
symmetry information in preference to the above space-group names. 
They are only intended as comments. 
;
_shelx_estimated_absorpt_t_max 0.752
_shelx_estimated_absorpt_t_min 0.368
_olex2_refinement_description
; 
1. Fixed Uiso 
 At 1.2 times of: 
  All C(H) groups, All C(H,H) groups 
2. Restrained distances 
 Ni2-C13A \\sim Ni2-C9 \\sim Ni2-C13 \\sim Ni2-C12A \\sim Ni2-C10 \\sim Ni2-C9A 
\\sim Ni2-C10A \\sim Ni2- 
 C11 \\sim Ni2-C12 \\sim Ni2-C11A 
 with sigma of 0.01 
 C9A-C13A \\sim C9-C10 \\sim C9-C13 \\sim C13A-C12A \\sim C12A-C11A \\sim 
C13-C12 \\sim C12-C11 \\sim C11A- 
 C10A \\sim C9A-C10A \\sim C11-C10 
 with sigma of 0.01 
3. Uiso/Uaniso restraints and constraints 
C17A \\sim C17 \\sim C16A \\sim C15 \\sim C15A \\sim C14A \\sim C18 \\sim C16 
\\sim C14 \\sim C18A: within 2A with sigma of 0.01 and sigma for terminal atoms 
of 0.02 
C10 \\sim C13 \\sim C11 \\sim C12 \\sim C12A \\sim C10A \\sim C9A \\sim C9 
\\sim C11A \\sim C13A: within 2A with sigma of 0.01 and sigma for terminal 
atoms of 0.02 
4. Others 
 Sof(C14A)=Sof(H14A)=Sof(C15A)=Sof(H15A)=Sof(C18A)=Sof(H18A)=Sof(C17A)= 
 Sof(H17A)=Sof(C16A)=Sof(H16A)=1-FVAR(1) 
 Sof(C16)=Sof(H16)=Sof(C15)=Sof(H15)=Sof(C14)=Sof(H14)=Sof(C17)=Sof(H17)= 
 Sof(C18)=Sof(H18)=FVAR(1) 
 Sof(C9A)=Sof(H9A)=Sof(C10A)=Sof(H10A)=Sof(C11A)=Sof(H11A)=Sof(C12A)=Sof(H12A)= 
 Sof(C13A)=Sof(H13A)=1-FVAR(2) 
 Sof(C13)=Sof(H13)=Sof(C12)=Sof(H12)=Sof(C9)=Sof(H9)=Sof(C10)=Sof(H10)= 
 Sof(C11)=Sof(H11)=FVAR(2) 
5.a Ternary CH refined with riding coordinates: 
 C9A(H9A), C10A(H10A), C11A(H11A), C12A(H12A), C13A(H13A) 
5.b Secondary CH2 refined with riding coordinates: 
 C19(H19A,H19B), C21(H21A,H21B), C6(H6A,H6B), C7(H7A,H7B), C8(H8A,H8B), 
 C20(H20A,H20B) 
5.c Aromatic/amide H refined with riding coordinates: 
 C26(H26), C25(H25), C22(H22), C1(H1), C23(H23), C13(H13), C5(H5), C16(H16), 
 C4(H4), C12(H12), C24(H24), C3(H3), C2(H2), C9(H9), C15(H15), C10(H10), 
 C14(H14), C17(H17), C18(H18), C11(H11), C14A(H14A), C15A(H15A), C18A(H18A), 
 C17A(H17A), C16A(H16A) 
;
_olex2_submission_special_instructions 'No special instructions were received'

loop_
_space_group_symop_operation_xyz
'x, y, z'
'-x, -y, -z'

loop_
_atom_site_label
_atom_site_type_symbol
_atom_site_fract_x
_atom_site_fract_y
_atom_site_fract_z
_atom_site_U_iso_or_equiv
_atom_site_adp_type
_atom_site_occupancy
_atom_site_site_symmetry_order
_atom_site_calc_flag
_atom_site_refinement_flags_posn
_atom_site_refinement_flags_adp
_atom_site_refinement_flags_occupancy
_atom_site_disorder_assembly
_atom_site_disorder_group
Ni2 Ni 0.27465(6) 0.79165(5) 0.29100(5) 0.03152(17) Uani 1 1 d D . . . .
Ni3 Ni 0.29256(6) 0.78112(5) 0.75793(5) 0.02930(16) Uani 1 1 d . . . . .
Ni1 Ni 0.02306(6) 0.78076(5) 0.14682(5) 0.02990(16) Uani 1 1 d . . . . .
Ni4 Ni 0.27246(6) 0.52609(5) 0.62721(5) 0.02684(16) Uani 1 1 d . . . . .
S4 S 0.44460(11) 0.69391(10) 0.68707(10) 0.0282(3) Uani 1 1 d . . . . .
S1 S 0.24102(11) 0.85836(11) 0.15240(10) 0.0302(3) Uani 1 1 d . . . . .
S2 S 0.09145(12) 0.84136(12) 0.33918(10) 0.0366(3) Uani 1 1 d . . . . .
S3 S 0.20965(12) 0.61783(11) 0.78893(11) 0.0361(3) Uani 1 1 d . . . . .
C26 C 0.3300(5) 0.3668(4) 0.5281(4) 0.0338(12) Uani 1 1 d . . . . .
H26 H 0.4188 0.3544 0.5414 0.041 Uiso 1 1 calc R . . . .
C25 C 0.2855(5) 0.4268(4) 0.4554(4) 0.0341(12) Uani 1 1 d . . . . .
H25 H 0.3416 0.4647 0.4154 0.041 Uiso 1 1 calc R . . . .
C19 C 0.3495(5) 0.6361(4) 0.9099(4) 0.0416(13) Uani 1 1 d . . . . .
H19A H 0.3752 0.7204 0.9706 0.050 Uiso 1 1 calc R . . . .
H19B H 0.3134 0.5799 0.9472 0.050 Uiso 1 1 calc R . . . .
C21 C 0.5509(5) 0.6960(4) 0.8187(4) 0.0396(12) Uani 1 1 d . . . . .
H21A H 0.6351 0.6743 0.7982 0.048 Uiso 1 1 calc R . . . .
H21B H 0.5822 0.7804 0.8798 0.048 Uiso 1 1 calc R . . . .
C22 C 0.2206(5) 0.3306(4) 0.5748(4) 0.0370(12) Uani 1 1 d . . . . .
H22 H 0.2204 0.2884 0.6259 0.044 Uiso 1 1 calc R . . . .
C1 C -0.1866(5) 0.7869(5) 0.0978(5) 0.0455(14) Uani 1 1 d . . . . .
H1 H -0.2281 0.8439 0.1430 0.055 Uiso 1 1 calc R . . . .
C23 C 0.1069(5) 0.3676(4) 0.5329(4) 0.0431(13) Uani 1 1 d . . . . .
H23 H 0.0203 0.3582 0.5553 0.052 Uiso 1 1 calc R . . . .
C13 C 0.3359(14) 0.7235(8) 0.4161(7) 0.041(2) Uani 0.653(19) 1 d D U P A 1
H13 H 0.2936 0.7289 0.4808 0.050 Uiso 0.653(19) 1 calc R . P A 1
C5 C -0.1828(5) 0.6749(5) 0.1074(4) 0.0431(13) Uani 1 1 d . . . . .
H5 H -0.2169 0.6471 0.1637 0.052 Uiso 1 1 calc R . . . .
C16 C 0.1800(11) 0.8800(8) 0.6872(9) 0.0277(18) Uani 0.636(9) 1 d . U P B 1
H16 H 0.1180 0.8513 0.6119 0.033 Uiso 0.636(9) 1 calc R . P B 1
C4 C -0.1197(5) 0.6115(5) 0.0192(4) 0.0446(13) Uani 1 1 d . . . . .
H4 H -0.1113 0.5317 0.0003 0.053 Uiso 1 1 calc R . . . .
C6 C 0.1435(5) 1.0081(4) 0.3936(4) 0.0420(13) Uani 1 1 d . . . . .
H6A H 0.0709 1.0374 0.4308 0.050 Uiso 1 1 calc R . . . .
H6B H 0.2309 1.0418 0.4559 0.050 Uiso 1 1 calc R . . . .
C12 C 0.2896(12) 0.6249(6) 0.3027(8) 0.0397(19) Uani 0.653(19) 1 d D U P A 1
H12 H 0.2144 0.5525 0.2795 0.048 Uiso 0.653(19) 1 calc R . P A 1
C24 C 0.1446(5) 0.4199(5) 0.4536(4) 0.0445(13) Uani 1 1 d . . . . .
H24 H 0.0864 0.4458 0.4075 0.053 Uiso 1 1 calc R . . . .
C3 C -0.0724(5) 0.6925(5) -0.0339(4) 0.0487(14) Uani 1 1 d . . . . .
H3 H -0.0175 0.6792 -0.0908 0.058 Uiso 1 1 calc R . . . .
C7 C 0.1657(5) 1.0582(5) 0.3003(5) 0.0488(14) Uani 1 1 d . . . . .
H7A H 0.0756 1.0307 0.2423 0.059 Uiso 1 1 calc R . . . .
H7B H 0.1927 1.1483 0.3389 0.059 Uiso 1 1 calc R . . . .
C2 C -0.1189(5) 0.7971(5) 0.0104(5) 0.0495(14) Uani 1 1 d . . . . .
H2 H -0.1059 0.8623 -0.0154 0.059 Uiso 1 1 calc R . . . .
C8 C 0.2728(5) 1.0234(4) 0.2340(5) 0.0459(14) Uani 1 1 d . . . . .
H8A H 0.3645 1.0569 0.2910 0.055 Uiso 1 1 calc R . . . .
H8B H 0.2785 1.0629 0.1769 0.055 Uiso 1 1 calc R . . . .
C9 C 0.4537(9) 0.8119(12) 0.4181(9) 0.043(2) Uani 0.653(19) 1 d D U P A 1
H9 H 0.5068 0.8850 0.4836 0.051 Uiso 0.653(19) 1 calc R . P A 1
C15 C 0.3259(12) 0.9381(9) 0.7174(11) 0.0277(17) Uani 0.636(9) 1 d . U P B 1
H15 H 0.3806 0.9487 0.6634 0.033 Uiso 0.636(9) 1 calc R . P B 1
C20 C 0.4806(6) 0.6116(5) 0.8719(5) 0.0498(14) Uani 1 1 d . . . . .
H20A H 0.5478 0.6195 0.9417 0.060 Uiso 1 1 calc R . . . .
H20B H 0.4555 0.5264 0.8131 0.060 Uiso 1 1 calc R . . . .
C10 C 0.4769(7) 0.7695(11) 0.3025(12) 0.0413(18) Uani 0.653(19) 1 d D U P A 1
H10 H 0.5482 0.8109 0.2761 0.050 Uiso 0.653(19) 1 calc R . P A 1
C14 C 0.3776(10) 0.9785(8) 0.8438(10) 0.0304(18) Uani 0.636(9) 1 d . U P B 1
H14 H 0.4704 1.0239 0.8878 0.037 Uiso 0.636(9) 1 calc R . P B 1
C17 C 0.1449(12) 0.8736(9) 0.7940(12) 0.0325(18) Uani 0.636(9) 1 d . U P B 1
H17 H 0.0563 0.8329 0.8001 0.039 Uiso 0.636(9) 1 calc R . P B 1
C18 C 0.2664(14) 0.9387(10) 0.8894(9) 0.0325(18) Uani 0.636(9) 1 d . U P B 1
H18 H 0.2705 0.9524 0.9702 0.039 Uiso 0.636(9) 1 calc R . P B 1
C11 C 0.3758(12) 0.6549(10) 0.2325(8) 0.0394(19) Uani 0.653(19) 1 d D U P A 1
H11 H 0.3684 0.6069 0.1516 0.047 Uiso 0.653(19) 1 calc R . P A 1
C14A C 0.361(2) 0.9644(17) 0.780(2) 0.033(3) Uani 0.364(9) 1 d . U P B 2
H14A H 0.4491 0.9966 0.7673 0.040 Uiso 0.364(9) 1 calc R . P B 2
C15A C 0.244(3) 0.9091(18) 0.6959(18) 0.035(3) Uani 0.364(9) 1 d . U P B 2
H15A H 0.2351 0.9017 0.6163 0.042 Uiso 0.364(9) 1 calc R . P B 2
C18A C 0.336(2) 0.9683(15) 0.8855(17) 0.034(3) Uani 0.364(9) 1 d . U P B 2
H18A H 0.4017 1.0087 0.9597 0.041 Uiso 0.364(9) 1 calc R . P B 2
C17A C 0.196(2) 0.9026(17) 0.866(2) 0.029(2) Uani 0.364(9) 1 d . U P B 2
H17A H 0.1503 0.8863 0.9233 0.035 Uiso 0.364(9) 1 calc R . P B 2
C16A C 0.136(2) 0.8643(17) 0.7396(19) 0.036(3) Uani 0.364(9) 1 d . U P B 2
H16A H 0.0433 0.8183 0.6970 0.043 Uiso 0.364(9) 1 calc R . P B 2
C9A C 0.4902(8) 0.8090(18) 0.3461(18) 0.032(2) Uani 0.347(19) 1 d D U P A 2
H9A H 0.5713 0.8764 0.3517 0.038 Uiso 0.347(19) 1 calc R . P A 2
C10A C 0.4254(19) 0.698(2) 0.2469(15) 0.044(3) Uani 0.347(19) 1 d D U P A 2
H10A H 0.4524 0.6705 0.1693 0.053 Uiso 0.347(19) 1 calc R . P A 2
C11A C 0.325(2) 0.6296(12) 0.285(2) 0.041(3) Uani 0.347(19) 1 d D U P A 2
H11A H 0.2628 0.5453 0.2332 0.050 Uiso 0.347(19) 1 calc R . P A 2
C12A C 0.312(2) 0.6969(17) 0.3995(16) 0.042(3) Uani 0.347(19) 1 d D U P A 2
H12A H 0.2505 0.6688 0.4471 0.051 Uiso 0.347(19) 1 calc R . P A 2
C13A C 0.4243(15) 0.804(2) 0.4376(13) 0.034(3) Uani 0.347(19) 1 d D U P A 2
H13A H 0.4500 0.8715 0.5184 0.041 Uiso 0.347(19) 1 calc R . P A 2

loop_
_atom_site_aniso_label
_atom_site_aniso_U_11
_atom_site_aniso_U_22
_atom_site_aniso_U_33
_atom_site_aniso_U_23
_atom_site_aniso_U_13
_atom_site_aniso_U_12
Ni2 0.0353(4) 0.0327(4) 0.0306(4) 0.0167(3) 0.0056(3) 0.0121(3)
Ni3 0.0324(3) 0.0257(3) 0.0319(4) 0.0120(3) 0.0104(3) 0.0101(3)
Ni1 0.0271(3) 0.0290(4) 0.0305(4) 0.0110(3) 0.0053(3) 0.0048(3)
Ni4 0.0278(3) 0.0225(3) 0.0268(4) 0.0074(3) 0.0078(3) 0.0040(3)
S4 0.0275(6) 0.0247(6) 0.0300(7) 0.0098(6) 0.0072(6) 0.0045(5)
S1 0.0295(6) 0.0348(7) 0.0304(7) 0.0173(6) 0.0084(6) 0.0097(6)
S2 0.0351(7) 0.0449(8) 0.0315(8) 0.0186(7) 0.0101(6) 0.0086(6)
S3 0.0434(7) 0.0281(7) 0.0375(8) 0.0117(6) 0.0207(7) 0.0078(6)
C26 0.043(3) 0.025(3) 0.031(3) 0.007(2) 0.007(3) 0.014(2)
C25 0.040(3) 0.029(3) 0.025(3) 0.006(2) 0.009(3) 0.002(2)
C19 0.075(4) 0.031(3) 0.023(3) 0.014(3) 0.016(3) 0.017(3)
C21 0.038(3) 0.030(3) 0.036(3) 0.001(3) -0.004(3) 0.010(3)
C22 0.051(3) 0.024(3) 0.025(3) 0.005(3) 0.006(3) 0.000(3)
C1 0.028(3) 0.046(4) 0.051(4) 0.008(3) 0.000(3) 0.012(3)
C23 0.033(3) 0.032(3) 0.043(3) -0.001(3) 0.011(3) -0.006(3)
C13 0.051(4) 0.042(4) 0.036(3) 0.023(3) 0.002(3) 0.017(4)
C5 0.037(3) 0.034(3) 0.040(3) 0.005(3) 0.004(3) -0.005(3)
C16 0.025(4) 0.024(3) 0.035(4) 0.015(3) -0.006(4) 0.010(3)
C4 0.037(3) 0.027(3) 0.044(3) -0.008(3) 0.001(3) 0.002(3)
C6 0.041(3) 0.037(3) 0.034(3) -0.001(3) 0.008(3) 0.009(3)
C12 0.058(4) 0.038(3) 0.037(4) 0.030(3) 0.013(3) 0.016(3)
C24 0.048(3) 0.037(3) 0.037(3) 0.008(3) -0.005(3) 0.010(3)
C3 0.036(3) 0.061(4) 0.036(3) 0.011(3) 0.004(3) 0.004(3)
C7 0.052(3) 0.033(3) 0.055(4) 0.012(3) 0.010(3) 0.010(3)
C2 0.042(3) 0.053(4) 0.047(4) 0.024(3) -0.008(3) 0.008(3)
C8 0.046(3) 0.035(3) 0.056(4) 0.024(3) 0.006(3) 0.004(3)
C9 0.041(4) 0.045(4) 0.041(4) 0.014(3) 0.004(4) 0.018(4)
C15 0.034(4) 0.026(3) 0.023(4) 0.010(3) 0.006(4) 0.008(3)
C20 0.070(4) 0.038(3) 0.035(3) 0.014(3) -0.005(3) 0.014(3)
C10 0.041(3) 0.038(4) 0.049(4) 0.017(3) 0.007(3) 0.022(3)
C14 0.034(4) 0.025(3) 0.029(4) 0.007(3) 0.003(4) 0.010(3)
C17 0.032(4) 0.031(3) 0.035(4) 0.012(4) 0.008(4) 0.011(3)
C18 0.043(4) 0.030(4) 0.025(4) 0.009(3) 0.010(4) 0.014(4)
C11 0.048(4) 0.041(4) 0.037(4) 0.019(3) 0.007(3) 0.024(3)
C14A 0.036(4) 0.029(4) 0.031(5) 0.012(5) 0.005(5) 0.004(4)
C15A 0.038(5) 0.029(4) 0.032(4) 0.009(4) 0.005(5) 0.008(4)
C18A 0.036(5) 0.029(4) 0.031(4) 0.007(4) 0.004(5) 0.008(4)
C17A 0.032(5) 0.028(4) 0.026(5) 0.010(4) 0.009(5) 0.006(4)
C16A 0.034(4) 0.031(4) 0.034(5) 0.004(5) -0.001(5) 0.013(4)
C9A 0.037(4) 0.036(5) 0.036(5) 0.018(4) 0.014(4) 0.027(4)
C10A 0.049(5) 0.042(5) 0.042(5) 0.014(4) 0.009(4) 0.021(4)
C11A 0.049(5) 0.037(4) 0.041(5) 0.019(4) 0.006(4) 0.017(4)
C12A 0.050(5) 0.046(5) 0.036(5) 0.025(4) 0.004(4) 0.014(4)
C13A 0.044(5) 0.042(4) 0.030(4) 0.023(4) 0.012(4) 0.019(4)

loop_
_atom_type_symbol
_atom_type_description
_atom_type_scat_dispersion_real
_atom_type_scat_dispersion_imag
_atom_type_scat_source
C C 0.0033 0.0016 'International Tables Vol C Tables 4.2.6.8 and 6.1.1.4'
H H 0.0000 0.0000 'International Tables Vol C Tables 4.2.6.8 and 6.1.1.4'
S S 0.1246 0.1234 'International Tables Vol C Tables 4.2.6.8 and 6.1.1.4'
Ni Ni 0.3393 1.1124 'International Tables Vol C Tables 4.2.6.8 and 6.1.1.4'

loop_
_exptl_crystal_face_index_h
_exptl_crystal_face_index_k
_exptl_crystal_face_index_l
_exptl_crystal_face_perp_dist
1.00 -2.00 1.00 0.0660
-1.00 1.00 -2.00 0.0670
1.00 -1.00 2.00 0.0630
-1.00 0.00 2.00 0.0720
1.00 0.00 -2.00 0.0680
2.00 -2.00 1.00 0.0500
0.00 1.00 -1.00 0.0900
0.00 -1.00 1.00 0.0940
1.00 2.00 2.00 0.1290
0.00 0.00 1.00 0.0610
-1.00 1.00 0.00 0.0170
1.00 -1.00 -1.00 0.0550

loop_
_geom_angle_atom_site_label_1
_geom_angle_atom_site_label_2
_geom_angle_atom_site_label_3
_geom_angle
S1 Ni2 S2 86.34(4)
C13 Ni2 S1 170.9(4)
C13 Ni2 S2 102.7(4)
C13 Ni2 C12 39.23(19)
C13 Ni2 C9 38.75(19)
C13 Ni2 C10 64.6(4)
C13 Ni2 C11 64.7(4)
C12 Ni2 S1 137.2(3)
C12 Ni2 S2 114.3(3)
C12 Ni2 C9 65.5(5)
C9 Ni2 S1 134.6(4)
C9 Ni2 S2 123.5(3)
C10 Ni2 S1 106.5(3)
C10 Ni2 S2 162.0(4)
C10 Ni2 C12 64.8(3)
C10 Ni2 C9 38.71(19)
C10 Ni2 C11 39.07(18)
C11 Ni2 S1 107.7(2)
C11 Ni2 S2 149.1(4)
C11 Ni2 C12 38.13(17)
C11 Ni2 C9 65.4(4)
C9A Ni2 S1 111.2(4)
C9A Ni2 S2 147.7(6)
C9A Ni2 C13A 38.2(2)
C10A Ni2 S1 103.9(5)
C10A Ni2 S2 164.5(6)
C10A Ni2 C9A 38.6(2)
C10A Ni2 C11A 38.5(2)
C10A Ni2 C13A 64.1(7)
C11A Ni2 S1 130.1(6)
C11A Ni2 S2 126.1(6)
C11A Ni2 C9A 63.1(6)
C11A Ni2 C13A 61.8(9)
C12A Ni2 S1 168.8(6)
C12A Ni2 S2 101.2(7)
C12A Ni2 C9A 66.3(8)
C12A Ni2 C10A 67.1(7)
C12A Ni2 C11A 38.8(2)
C12A Ni2 C13A 38.6(2)
C13A Ni2 S1 144.6(5)
C13A Ni2 S2 113.7(5)
S4 Ni3 C18A 126.7(6)
S3 Ni3 S4 85.67(5)
S3 Ni3 C18A 125.5(6)
C16 Ni3 S4 128.1(3)
C16 Ni3 S3 128.5(3)
C16 Ni3 C14 65.2(4)
C15 Ni3 S4 104.3(2)
C15 Ni3 S3 167.2(3)
C15 Ni3 C16 38.7(3)
C15 Ni3 C14 39.4(3)
C15 Ni3 C18 65.0(3)
C14 Ni3 S4 112.5(3)
C14 Ni3 S3 143.6(3)
C17 Ni3 S4 167.8(3)
C17 Ni3 S3 103.0(3)
C17 Ni3 C16 39.7(3)
C17 Ni3 C15 65.9(3)
C17 Ni3 C14 65.2(4)
C17 Ni3 C18 39.6(4)
C18 Ni3 S4 144.7(4)
C18 Ni3 S3 111.2(3)
C18 Ni3 C16 65.6(4)
C18 Ni3 C14 37.7(3)
C14A Ni3 S4 107.5(5)
C14A Ni3 S3 162.2(6)
C14A Ni3 C15A 36.7(6)
C14A Ni3 C18A 36.9(5)
C14A Ni3 C17A 63.5(6)
C15A Ni3 S4 118.0(6)
C15A Ni3 S3 145.6(7)
C15A Ni3 C18A 61.7(7)
C15A Ni3 C17A 64.2(7)
C17A Ni3 S4 163.3(7)
C17A Ni3 S3 100.6(4)
C17A Ni3 C18A 37.8(5)
C16A Ni3 S4 150.7(6)
C16A Ni3 S3 110.2(6)
C16A Ni3 C14A 63.6(7)
C16A Ni3 C15A 38.0(6)
C16A Ni3 C18A 64.3(7)
C16A Ni3 C17A 40.5(6)
S1 Ni1 S2 85.83(5)
C1 Ni1 S1 144.83(14)
C1 Ni1 S2 110.95(14)
C1 Ni1 C2 37.34(16)
C5 Ni1 S1 166.99(14)
C5 Ni1 S2 103.78(14)
C5 Ni1 C1 39.39(18)
C5 Ni1 C4 39.36(17)
C5 Ni1 C3 65.31(19)
C5 Ni1 C2 64.60(19)
C4 Ni1 S1 127.63(12)
C4 Ni1 S2 129.30(14)
C4 Ni1 C1 65.43(19)
C4 Ni1 C2 65.0(2)
C3 Ni1 S1 104.18(13)
C3 Ni1 S2 167.89(14)
C3 Ni1 C1 64.50(18)
C3 Ni1 C4 38.78(18)
C3 Ni1 C2 38.97(18)
C2 Ni1 S1 112.67(14)
C2 Ni1 S2 142.86(14)
S4 Ni4 S3 85.34(5)
C26 Ni4 S4 112.05(13)
C26 Ni4 S3 144.70(11)
C25 Ni4 S4 103.73(13)
C25 Ni4 S3 167.30(13)
C25 Ni4 C26 39.54(15)
C25 Ni4 C22 64.57(16)
C25 Ni4 C24 39.04(17)
C22 Ni4 S4 144.08(13)
C22 Ni4 S3 112.92(11)
C22 Ni4 C26 37.04(15)
C23 Ni4 S4 167.12(13)
C23 Ni4 S3 104.29(12)
C23 Ni4 C26 64.70(18)
C23 Ni4 C25 65.48(17)
C23 Ni4 C22 39.41(17)
C23 Ni4 C24 38.86(17)
C24 Ni4 S4 128.28(13)
C24 Ni4 S3 128.26(13)
C24 Ni4 C26 65.18(18)
C24 Ni4 C22 64.94(18)
Ni3 S4 Ni4 83.87(5)
C21 S4 Ni3 102.68(14)
C21 S4 Ni4 103.80(16)
Ni2 S1 Ni1 82.32(4)
C8 S1 Ni2 103.91(16)
C8 S1 Ni1 103.24(15)
Ni2 S2 Ni1 81.85(4)
C6 S2 Ni2 104.81(15)
C6 S2 Ni1 103.70(16)
Ni3 S3 Ni4 83.94(5)
C19 S3 Ni3 100.98(16)
C19 S3 Ni4 104.73(14)
Ni4 C26 H26 126.6
C25 C26 Ni4 67.3(2)
C25 C26 H26 126.2
C22 C26 Ni4 71.4(2)
C22 C26 H26 126.2
C22 C26 C25 107.5(4)
Ni4 C25 H25 120.9
C26 C25 Ni4 73.1(2)
C26 C25 H25 125.8
C24 C25 Ni4 71.9(3)
C24 C25 C26 108.4(4)
C24 C25 H25 125.8
S3 C19 H19A 108.6
S3 C19 H19B 108.6
H19A C19 H19B 107.6
C20 C19 S3 114.5(3)
C20 C19 H19A 108.6
C20 C19 H19B 108.6
S4 C21 H21A 108.4
S4 C21 H21B 108.4
H21A C21 H21B 107.4
C20 C21 S4 115.7(3)
C20 C21 H21A 108.4
C20 C21 H21B 108.4
Ni4 C22 H22 126.8
C26 C22 Ni4 71.6(2)
C26 C22 H22 125.9
C26 C22 C23 108.1(4)
C23 C22 Ni4 67.3(3)
C23 C22 H22 125.9
Ni1 C1 H1 126.3
C5 C1 Ni1 67.2(2)
C5 C1 H1 126.3
C2 C1 Ni1 71.7(3)
C2 C1 H1 126.3
C2 C1 C5 107.5(4)
Ni4 C23 H23 120.6
C22 C23 Ni4 73.3(3)
C22 C23 H23 125.7
C24 C23 Ni4 72.2(3)
C24 C23 C22 108.7(4)
C24 C23 H23 125.7
Ni2 C13 H13 122.1
C12 C13 Ni2 72.0(3)
C12 C13 H13 125.0
C9 C13 Ni2 72.5(3)
C9 C13 H13 125.0
C9 C13 C12 110.0(10)
Ni1 C5 H5 120.1
C1 C5 Ni1 73.4(3)
C1 C5 H5 125.4
C4 C5 Ni1 72.8(3)
C4 C5 C1 109.2(4)
C4 C5 H5 125.4
Ni3 C16 H16 128.2
C15 C16 Ni3 69.2(4)
C15 C16 H16 126.9
C15 C16 C17 106.1(9)
C17 C16 Ni3 67.2(5)
C17 C16 H16 126.9
Ni1 C4 H4 127.8
C5 C4 Ni1 67.8(3)
C5 C4 H4 127.4
C3 C4 Ni1 68.5(3)
C3 C4 C5 105.2(4)
C3 C4 H4 127.4
S2 C6 H6A 108.5
S2 C6 H6B 108.5
H6A C6 H6B 107.5
C7 C6 S2 114.9(3)
C7 C6 H6A 108.5
C7 C6 H6B 108.5
Ni2 C12 H12 125.8
C13 C12 Ni2 68.7(3)
C13 C12 H12 126.6
C11 C12 Ni2 70.5(3)
C11 C12 C13 106.8(9)
C11 C12 H12 126.6
Ni4 C24 H24 127.0
C25 C24 Ni4 69.1(3)
C25 C24 H24 126.6
C23 C24 Ni4 68.9(3)
C23 C24 C25 106.9(4)
C23 C24 H24 126.6
Ni1 C3 H3 120.3
C4 C3 Ni1 72.8(3)
C4 C3 H3 125.0
C4 C3 C2 110.0(4)
C2 C3 Ni1 73.6(3)
C2 C3 H3 125.0
C6 C7 H7A 108.2
C6 C7 H7B 108.2
H7A C7 H7B 107.4
C8 C7 C6 116.3(4)
C8 C7 H7A 108.2
C8 C7 H7B 108.2
Ni1 C2 H2 127.0
C1 C2 Ni1 71.0(3)
C1 C2 C3 107.7(4)
C1 C2 H2 126.1
C3 C2 Ni1 67.5(3)
C3 C2 H2 126.1
S1 C8 H8A 108.4
S1 C8 H8B 108.4
C7 C8 S1 115.6(3)
C7 C8 H8A 108.4
C7 C8 H8B 108.4
H8A C8 H8B 107.4
Ni2 C9 H9 126.0
C13 C9 Ni2 68.7(3)
C13 C9 H9 127.0
C13 C9 C10 105.9(10)
C10 C9 Ni2 69.8(3)
C10 C9 H9 127.0
Ni3 C15 H15 121.9
C16 C15 Ni3 72.1(5)
C16 C15 H15 125.6
C16 C15 C14 108.9(8)
C14 C15 Ni3 72.1(5)
C14 C15 H15 125.6
C19 C20 H20A 108.7
C19 C20 H20B 108.7
C21 C20 C19 114.2(4)
C21 C20 H20A 108.7
C21 C20 H20B 108.7
H20A C20 H20B 107.6
Ni2 C10 H10 123.9
C9 C10 Ni2 71.5(3)
C9 C10 H10 125.6
C9 C10 C11 108.9(8)
C11 C10 Ni2 70.7(3)
C11 C10 H10 125.6
Ni3 C14 H14 126.8
C15 C14 Ni3 68.5(5)
C15 C14 H14 126.2
C18 C14 Ni3 70.0(5)
C18 C14 C15 107.6(8)
C18 C14 H14 126.2
Ni3 C17 H17 120.3
C16 C17 Ni3 73.2(4)
C16 C17 H17 125.8
C18 C17 Ni3 72.6(5)
C18 C17 C16 108.5(8)
C18 C17 H17 125.8
Ni3 C18 H18 125.7
C14 C18 Ni3 72.3(5)
C14 C18 C17 108.6(8)
C14 C18 H18 125.7
C17 C18 Ni3 67.9(5)
C17 C18 H18 125.7
Ni2 C11 H11 124.1
C12 C11 Ni2 71.4(3)
C12 C11 C10 108.3(7)
C12 C11 H11 125.8
C10 C11 Ni2 70.3(3)
C10 C11 H11 125.8
Ni3 C14A H14A 120.3
C15A C14A Ni3 71.7(10)
C15A C14A H14A 124.9
C15A C14A C18A 110.2(16)
C18A C14A Ni3 74.8(10)
C18A C14A H14A 124.9
Ni3 C15A H15A 124.4
C14A C15A Ni3 71.6(10)
C14A C15A H15A 124.6
C14A C15A C16A 110.8(17)
C16A C15A Ni3 71.0(10)
C16A C15A H15A 124.6
Ni3 C18A H18A 127.7
C14A C18A Ni3 68.3(10)
C14A C18A H18A 125.9
C14A C18A C17A 108.2(17)
C17A C18A Ni3 69.6(10)
C17A C18A H18A 125.9
Ni3 C17A H17A 123.5
C18A C17A Ni3 72.6(9)
C18A C17A H17A 127.4
C18A C17A C16A 105.3(17)
C16A C17A Ni3 68.2(10)
C16A C17A H17A 127.4
Ni3 C16A H16A 122.1
C15A C16A Ni3 71.1(11)
C15A C16A C17A 105.2(17)
C15A C16A H16A 127.4
C17A C16A Ni3 71.3(9)
C17A C16A H16A 127.4
Ni2 C9A H9A 126.3
C10A C9A Ni2 70.4(4)
C10A C9A H9A 126.3
C13A C9A Ni2 71.0(4)
C13A C9A H9A 126.3
C13A C9A C10A 107.4(14)
Ni2 C10A H10A 127.2
C9A C10A Ni2 71.1(4)
C9A C10A H10A 127.2
C11A C10A Ni2 71.1(4)
C11A C10A C9A 105.3(13)
C11A C10A H10A 127.2
Ni2 C11A H11A 123.6
C10A C11A Ni2 70.4(4)
C10A C11A H11A 123.6
C10A C11A C12A 112.6(16)
C12A C11A Ni2 69.8(4)
C12A C11A H11A 123.6
Ni2 C12A H12A 128.3
C11A C12A Ni2 71.5(4)
C11A C12A H12A 128.3
C13A C12A Ni2 71.7(4)
C13A C12A C11A 102.5(19)
C13A C12A H12A 128.3
Ni2 C13A H13A 124.1
C9A C13A Ni2 70.7(4)
C9A C13A C12A 111.7(17)
C9A C13A H13A 124.1
C12A C13A Ni2 69.7(4)
C12A C13A H13A 124.1

loop_
_geom_bond_atom_site_label_1
_geom_bond_atom_site_label_2
_geom_bond_distance
Ni2 S1 2.1717(13)
Ni2 S2 2.1790(14)
Ni2 C13 2.097(5)
Ni2 C12 2.141(5)
Ni2 C9 2.146(6)
Ni2 C10 2.124(5)
Ni2 C11 2.129(5)
Ni2 C9A 2.141(7)
Ni2 C10A 2.132(7)
Ni2 C11A 2.140(7)
Ni2 C12A 2.118(7)
Ni2 C13A 2.145(7)
Ni3 S4 2.1813(12)
Ni3 S3 2.1745(15)
Ni3 C16 2.162(7)
Ni3 C15 2.124(8)
Ni3 C14 2.173(9)
Ni3 C17 2.082(8)
Ni3 C18 2.144(9)
Ni3 C14A 2.102(17)
Ni3 C15A 2.102(17)
Ni3 C18A 2.182(16)
Ni3 C17A 2.143(15)
Ni3 C16A 2.102(17)
Ni1 S1 2.1792(15)
Ni1 S2 2.1925(17)
Ni1 C1 2.160(4)
Ni1 C5 2.079(5)
Ni1 C4 2.146(5)
Ni1 C3 2.090(5)
Ni1 C2 2.170(5)
Ni4 S4 2.1829(15)
Ni4 S3 2.1867(14)
Ni4 C26 2.167(4)
Ni4 C25 2.090(4)
Ni4 C22 2.165(5)
Ni4 C23 2.084(5)
Ni4 C24 2.126(5)
S4 C21 1.823(5)
S1 C8 1.843(5)
S2 C6 1.832(5)
S3 C19 1.835(5)
C26 H26 0.9500
C26 C25 1.442(6)
C26 C22 1.376(5)
C25 H25 0.9500
C25 C24 1.409(6)
C19 H19A 0.9900
C19 H19B 0.9900
C19 C20 1.527(6)
C21 H21A 0.9900
C21 H21B 0.9900
C21 C20 1.513(6)
C22 H22 0.9500
C22 C23 1.435(6)
C1 H1 0.9500
C1 C5 1.431(6)
C1 C2 1.386(6)
C23 H23 0.9500
C23 C24 1.401(6)
C13 H13 0.9500
C13 C12 1.423(7)
C13 C9 1.409(7)
C5 H5 0.9500
C5 C4 1.424(6)
C16 H16 0.9500
C16 C15 1.421(11)
C16 C17 1.442(12)
C4 H4 0.9500
C4 C3 1.407(6)
C6 H6A 0.9900
C6 H6B 0.9900
C6 C7 1.509(6)
C12 H12 0.9500
C12 C11 1.395(6)
C24 H24 0.9500
C3 H3 0.9500
C3 C2 1.423(7)
C7 H7A 0.9900
C7 H7B 0.9900
C7 C8 1.499(6)
C2 H2 0.9500
C8 H8A 0.9900
C8 H8B 0.9900
C9 H9 0.9500
C9 C10 1.416(6)
C15 H15 0.9500
C15 C14 1.449(12)
C20 H20A 0.9900
C20 H20B 0.9900
C10 H10 0.9500
C10 C11 1.422(7)
C14 H14 0.9500
C14 C18 1.395(12)
C17 H17 0.9500
C17 C18 1.431(14)
C18 H18 0.9500
C11 H11 0.9500
C14A H14A 0.9500
C14A C15A 1.32(2)
C14A C18A 1.36(2)
C15A H15A 0.9500
C15A C16A 1.37(2)
C18A H18A 0.9500
C18A C17A 1.40(2)
C17A H17A 0.9500
C17A C16A 1.47(2)
C16A H16A 0.9500
C9A H9A 1.0000
C9A C10A 1.411(8)
C9A C13A 1.404(7)
C10A H10A 1.0000
C10A C11A 1.410(7)
C11A H11A 1.0000
C11A C12A 1.413(8)
C12A H12A 1.0000
C12A C13A 1.410(8)
C13A H13A 1.0000

loop_
_geom_torsion_atom_site_label_1
_geom_torsion_atom_site_label_2
_geom_torsion_atom_site_label_3
_geom_torsion_atom_site_label_4
_geom_torsion
Ni2 S1 C8 C7 -69.7(4)
Ni2 S2 C6 C7 68.7(4)
Ni2 C13 C12 C11 60.5(6)
Ni2 C13 C9 C10 -60.2(6)
Ni2 C12 C11 C10 60.9(5)
Ni2 C9 C10 C11 -61.1(5)
Ni2 C10 C11 C12 -61.6(5)
Ni2 C9A C10A C11A -63.3(8)
Ni2 C9A C13A C12A 57.6(12)
Ni2 C10A C11A C12A -56.9(12)
Ni2 C11A C12A C13A -65.6(10)
Ni2 C12A C13A C9A -58.2(12)
Ni3 S4 C21 C20 70.1(4)
Ni3 S3 C19 C20 -74.0(3)
Ni3 C16 C15 C14 -63.1(5)
Ni3 C16 C17 C18 64.5(6)
Ni3 C15 C14 C18 -59.4(5)
Ni3 C14 C18 C17 -58.4(6)
Ni3 C17 C18 C14 61.1(5)
Ni3 C14A C15A C16A 60.4(13)
Ni3 C14A C18A C17A -58.3(11)
Ni3 C15A C16A C17A 63.5(11)
Ni3 C18A C17A C16A -60.8(11)
Ni3 C17A C16A C15A -63.4(12)
Ni1 S1 C8 C7 15.5(4)
Ni1 S2 C6 C7 -16.3(4)
Ni1 C1 C5 C4 -64.5(3)
Ni1 C1 C2 C3 57.6(3)
Ni1 C5 C4 C3 -58.5(3)
Ni1 C4 C3 C2 -64.7(4)
Ni1 C3 C2 C1 -59.8(4)
Ni4 S4 C21 C20 -16.6(4)
Ni4 S3 C19 C20 12.6(4)
Ni4 C26 C25 C24 -63.7(3)
Ni4 C26 C22 C23 57.5(3)
Ni4 C25 C24 C23 -58.8(3)
Ni4 C22 C23 C24 64.0(4)
Ni4 C23 C24 C25 58.9(3)
S4 C21 C20 C19 -59.1(5)
S2 C6 C7 C8 -58.4(6)
S3 C19 C20 C21 61.3(5)
C26 C25 C24 Ni4 64.5(3)
C26 C25 C24 C23 5.7(5)
C26 C22 C23 Ni4 -60.2(3)
C26 C22 C23 C24 3.9(6)
C25 C26 C22 Ni4 -57.8(3)
C25 C26 C22 C23 -0.3(6)
C22 C26 C25 Ni4 60.3(3)
C22 C26 C25 C24 -3.3(6)
C22 C23 C24 Ni4 -64.7(4)
C22 C23 C24 C25 -5.8(6)
C1 C5 C4 Ni1 64.9(4)
C1 C5 C4 C3 6.3(6)
C13 C12 C11 Ni2 -59.4(5)
C13 C12 C11 C10 1.5(9)
C13 C9 C10 Ni2 59.6(6)
C13 C9 C10 C11 -1.5(10)
C5 C1 C2 Ni1 -57.9(3)
C5 C1 C2 C3 -0.3(6)
C5 C4 C3 Ni1 58.1(3)
C5 C4 C3 C2 -6.6(6)
C16 C15 C14 Ni3 63.1(5)
C16 C15 C14 C18 3.8(9)
C16 C17 C18 Ni3 -64.8(5)
C16 C17 C18 C14 -3.8(9)
C4 C3 C2 Ni1 64.2(4)
C4 C3 C2 C1 4.4(6)
C6 C7 C8 S1 59.1(6)
C12 C13 C9 Ni2 62.7(6)
C12 C13 C9 C10 2.5(11)
C2 C1 C5 Ni1 60.7(4)
C2 C1 C5 C4 -3.8(6)
C9 C13 C12 Ni2 -63.0(6)
C9 C13 C12 C11 -2.5(11)
C9 C10 C11 Ni2 61.6(5)
C9 C10 C11 C12 0.0(8)
C15 C16 C17 Ni3 -58.5(5)
C15 C16 C17 C18 6.0(9)
C15 C14 C18 Ni3 58.4(5)
C15 C14 C18 C17 0.0(9)
C17 C16 C15 Ni3 57.2(5)
C17 C16 C15 C14 -5.9(8)
C14A C15A C16A Ni3 -60.8(12)
C14A C15A C16A C17A 2.8(19)
C14A C18A C17A Ni3 57.5(11)
C14A C18A C17A C16A -3.2(18)
C15A C14A C18A Ni3 63.4(12)
C15A C14A C18A C17A 5.1(19)
C18A C14A C15A Ni3 -65.4(12)
C18A C14A C15A C16A -5(2)
C18A C17A C16A Ni3 63.8(11)
C18A C17A C16A C15A 0.4(18)
C9A C10A C11A Ni2 63.3(8)
C9A C10A C11A C12A 6.4(18)
C10A C9A C13A Ni2 -61.3(9)
C10A C9A C13A C12A -3.7(19)
C10A C11A C12A Ni2 57.3(12)
C10A C11A C12A C13A -8(2)
C11A C12A C13A Ni2 65.4(9)
C11A C12A C13A C9A 7(2)
C13A C9A C10A Ni2 61.8(9)
C13A C9A C10A C11A -1.5(14)
